data_4316892
loop_
_publ_author_name
'Xinguang Zhao'
'Jiyang Li'
'Peng Chen'
'Yi Li'
'Qingxin Chu'
'Xiaoyang Liu'
'Jihong Yu'
'Ruren Xu'

_publ_section_title
;
 New Lanthanide Silicates Based on Anionic Silicate Chain, Layer, and
 Framework Prepared under High-Temperature and High-Pressure Conditions
;
_journal_name_full 'Inorganic Chemistry'
_journal_page_first 9833
_journal_page_last 9838
_journal_paper_doi 10.1021/ic1006154
_journal_volume 49
_journal_year 2010
_chemical_formula_sum 'Cs1.5 H2 O10.5 Si4 Tb0.5'
_chemical_formula_weight 561.20
_chemical_melting_point ?
_chemical_name_systematic
; 
 ? 
;
_space_group_IT_number 62
_symmetry_cell_setting orthorhombic
_symmetry_space_group_name_Hall '-P 2ac 2n'
_symmetry_space_group_name_H-M 'P n m a'
_atom_sites_solution_hydrogens none
_atom_sites_solution_primary direct
_atom_sites_solution_secondary difmap
_audit_creation_method SHELXL-97
_cell_angle_alpha 90.00
_cell_angle_beta 90.00
_cell_angle_gamma 90.00
_cell_formula_units_Z 8
_cell_length_a 11.5208(3)
_cell_length_b 7.0607(2)
_cell_length_c 27.0430(8)
_cell_measurement_reflns_used 15255
_cell_measurement_temperature 293(2)
_cell_volume 2199.81(11)
_computing_cell_refinement 'Bruker SMART Apex II'
_computing_data_collection 'Bruker SMART Apex II'
_computing_data_reduction 'Bruker SAINT'
_computing_molecular_graphics SHELXP-97
_computing_publication_material SHELXTL
_computing_structure_refinement 'SHELXL-97 (Sheldrick, 1997)'
_computing_structure_solution 'SHELXS-97 (Sheldrick, 1990)'
_diffrn_ambient_temperature 293(2)
_diffrn_detector_area_resol_mean 5.00cm
_diffrn_measured_fraction_theta_full 0.982
_diffrn_measured_fraction_theta_max 0.982
_diffrn_measurement_device_type 'CCD area detector'
_diffrn_measurement_method 'phi and omega scans'
_diffrn_radiation_monochromator graphite
_diffrn_radiation_source 'fine-focus sealed tube'
_diffrn_radiation_type MoK\a
_diffrn_radiation_wavelength 0.71073
_diffrn_reflns_av_R_equivalents 0.0489
_diffrn_reflns_av_sigmaI/netI 0.0353
_diffrn_reflns_limit_h_max 14
_diffrn_reflns_limit_h_min -15
_diffrn_reflns_limit_k_max 8
_diffrn_reflns_limit_k_min -9
_diffrn_reflns_limit_l_max 36
_diffrn_reflns_limit_l_min -35
_diffrn_reflns_number 15255
_diffrn_reflns_theta_full 28.27
_diffrn_reflns_theta_max 28.27
_diffrn_reflns_theta_min 1.92
_diffrn_standards_decay_% none
_diffrn_standards_interval_count none
_diffrn_standards_interval_time none
_diffrn_standards_number none
_exptl_absorpt_coefficient_mu 8.638
_exptl_absorpt_correction_T_max 0.4788
_exptl_absorpt_correction_T_min 0.3574
_exptl_absorpt_correction_type empirical
_exptl_absorpt_process_details SADABS
_exptl_crystal_colour colorless
_exptl_crystal_density_diffrn 3.389
_exptl_crystal_density_method 'not measured'
_exptl_crystal_description block
_exptl_crystal_F_000 2056
_exptl_crystal_size_max 0.15
_exptl_crystal_size_mid 0.12
_exptl_crystal_size_min 0.10
_refine_diff_density_max 3.194
_refine_diff_density_min -2.911
_refine_diff_density_rms 0.285
_refine_ls_extinction_method none
_refine_ls_goodness_of_fit_ref 1.053
_refine_ls_hydrogen_treatment none
_refine_ls_matrix_type full
_refine_ls_number_parameters 178
_refine_ls_number_reflns 2894
_refine_ls_number_restraints 150
_refine_ls_restrained_S_all 1.098
_refine_ls_R_factor_all 0.0509
_refine_ls_R_factor_gt 0.0425
_refine_ls_shift/su_max 0.001
_refine_ls_shift/su_mean 0.000
_refine_ls_structure_factor_coef Fsqd
_refine_ls_weighting_details 'calc w=1/[\s^2^(Fo^2^)+(0.0496P)^2^+39.8117P] where P=(Fo^2^+2Fc^2^)/3'
_refine_ls_weighting_scheme calc
_refine_ls_wR_factor_gt 0.1086
_refine_ls_wR_factor_ref 0.1136
_reflns_number_gt 2470
_reflns_number_total 2894
_reflns_threshold_expression >2sigma(I)
_cod_data_source_file ic1006154_si_002_2.cif
_cod_data_source_block TbSiO-CJ8
_cod_depositor_comments
;
The following automatic conversions were performed:

'_chemical_melting_point' value 'not measured' was changed to '?' -
the value is undefined or not given.

Automatic conversion script
Id: cif_fix_values 1569 2011-02-09 13:29:24Z adriana 
;
_cod_original_formula_sum 'Cs1.50 H2 O10.50 Si4 Tb0.50'
_cod_database_code 4316892

loop_
_symmetry_equiv_pos_as_xyz
'x, y, z'
'-x+1/2, -y, z+1/2'
'-x, y+1/2, -z'
'x+1/2, -y+1/2, -z+1/2'
'-x, -y, -z'
'x-1/2, y, -z-1/2'
'x, -y-1/2, z'
'-x-1/2, y-1/2, z-1/2'

loop_
_atom_site_label
_atom_site_type_symbol
_atom_site_fract_x
_atom_site_fract_y
_atom_site_fract_z
_atom_site_U_iso_or_equiv
_atom_site_adp_type
_atom_site_occupancy
_atom_site_symmetry_multiplicity
_atom_site_calc_flag
_atom_site_refinement_flags
_atom_site_disorder_assembly
_atom_site_disorder_group
Tb1 Tb 0.23058(4) 0.7500 0.555861(16) 0.00702(13) Uani 1 2 d SU . .
Cs1 Cs 0.58315(6) 0.7500 0.45277(3) 0.02068(18) Uani 1 2 d SU . .
Cs2 Cs 0.05243(6) 0.2500 0.54677(3) 0.02084(18) Uani 1 2 d SU . .
Cs3' Cs 0.5665(2) 0.2500 0.72132(9) 0.0959(9) Uani 0.80 2 d SPU . .
Cs3 Cs 0.4191(9) 0.2500 0.7828(4) 0.111(3) Uani 0.20 2 d SPU . .
Si1 Si 0.24652(16) 1.0310(3) 0.66643(7) 0.0084(3) Uani 1 1 d U . .
Si2 Si 0.4405(2) 0.7500 0.69164(10) 0.0083(5) Uani 1 2 d SU . .
Si3 Si 0.0729(2) 1.2500 0.39674(10) 0.0083(5) Uani 1 2 d SU . .
Si4 Si 0.5466(2) 0.7500 0.58830(10) 0.0070(5) Uani 1 2 d SU . .
Si5 Si 0.25404(15) 0.9648(3) 0.43718(7) 0.0084(3) Uani 1 1 d U . .
Si6 Si -0.0624(2) 1.2500 0.29792(9) 0.0075(5) Uani 1 2 d SU . .
O1 O 0.2362(5) 0.9996(8) 0.6095(2) 0.0208(12) Uani 1 1 d U . .
O2 O 0.2231(5) 0.9689(7) 0.49426(19) 0.0181(11) Uani 1 1 d U . .
O3 O 0.0340(6) 0.7500 0.5667(3) 0.0218(17) Uani 1 2 d SU . .
O4 O 0.2657(7) 0.7500 0.4152(3) 0.0165(15) Uani 1 2 d SU . .
O5 O 0.1550(5) 1.0621(8) 0.4028(2) 0.0200(11) Uani 1 1 d U . .
O6 O 0.6210(5) 0.9351(8) 0.5739(2) 0.0266(13) Uani 1 1 d U . .
O7 O 0.4279(7) 0.7500 0.5591(3) 0.0216(17) Uani 1 2 d SU . .
O8 O -0.1396(5) 1.0613(9) 0.3022(2) 0.0270(13) Uani 1 1 d U . .
O9 O -0.0101(7) 1.2500 0.2432(3) 0.0207(17) Uani 1 2 d SU . .
O10 O 0.3641(6) 0.9384(9) 0.6898(3) 0.0323(15) Uani 1 1 d U . .
O11 O 0.0397(7) 1.2500 0.3377(3) 0.0216(17) Uani 1 2 d SU . .
O12 O 0.5339(8) 0.7500 0.6480(3) 0.034(2) Uani 1 2 d SU . .
O13 O 0.2509(7) 1.2500 0.6843(3) 0.0165(15) Uani 1 2 d SU . .
O1W O 0.7442(11) 0.028(2) 0.6980(4) 0.097(4) Uani 1 1 d U . .

loop_
_atom_site_aniso_label
_atom_site_aniso_U_11
_atom_site_aniso_U_22
_atom_site_aniso_U_33
_atom_site_aniso_U_23
_atom_site_aniso_U_13
_atom_site_aniso_U_12
Tb1 0.0076(2) 0.0075(2) 0.0059(2) 0.000 -0.00021(15) 0.000
Cs1 0.0206(4) 0.0205(4) 0.0209(4) 0.000 0.0007(2) 0.000
Cs2 0.0173(3) 0.0206(4) 0.0246(4) 0.000 0.0006(3) 0.000
Cs3' 0.1334(19) 0.0436(9) 0.1107(17) 0.000 -0.0775(15) 0.000
Cs3 0.132(6) 0.038(3) 0.162(7) 0.000 -0.118(6) 0.000
Si1 0.0098(8) 0.0047(8) 0.0106(8) -0.0012(6) -0.0001(6) -0.0004(6)
Si2 0.0077(11) 0.0101(12) 0.0070(12) 0.000 -0.0026(9) 0.000
Si3 0.0069(11) 0.0104(12) 0.0076(12) 0.000 -0.0021(9) 0.000
Si4 0.0046(11) 0.0087(12) 0.0078(11) 0.000 0.0014(8) 0.000
Si5 0.0079(8) 0.0061(8) 0.0112(8) 0.0016(6) -0.0009(6) 0.0009(6)
Si6 0.0074(11) 0.0101(12) 0.0050(11) 0.000 0.0017(9) 0.000
O1 0.033(3) 0.017(3) 0.012(2) -0.008(2) 0.000(2) 0.000(2)
O2 0.034(3) 0.010(2) 0.011(2) 0.0032(19) 0.001(2) 0.005(2)
O3 0.009(3) 0.040(5) 0.016(4) 0.000 0.000(3) 0.000
O4 0.024(4) 0.010(3) 0.016(3) 0.000 0.005(3) 0.000
O5 0.019(2) 0.022(3) 0.019(3) 0.001(2) -0.005(2) 0.010(2)
O6 0.017(3) 0.019(3) 0.044(3) 0.006(3) 0.000(2) -0.007(2)
O7 0.012(3) 0.032(4) 0.021(4) 0.000 -0.005(3) 0.000
O8 0.027(3) 0.023(3) 0.030(3) -0.003(2) 0.012(2) -0.014(2)
O9 0.022(4) 0.030(4) 0.010(3) 0.000 0.007(3) 0.000
O10 0.028(3) 0.020(3) 0.049(4) -0.007(3) -0.019(3) 0.010(3)
O11 0.020(4) 0.029(4) 0.016(4) 0.000 -0.008(3) 0.000
O12 0.022(4) 0.066(6) 0.016(4) 0.000 0.002(3) 0.000
O13 0.035(4) 0.003(3) 0.012(3) 0.000 -0.003(3) 0.000
O1W 0.123(8) 0.119(9) 0.048(5) -0.002(6) 0.009(5) -0.005(7)

loop_
_atom_type_symbol
_atom_type_description
_atom_type_scat_dispersion_real
_atom_type_scat_dispersion_imag
_atom_type_scat_source
O O 0.0106 0.0060 'International Tables Vol C Tables 4.2.6.8 and 6.1.1.4'
Si Si 0.0817 0.0704 'International Tables Vol C Tables 4.2.6.8 and 6.1.1.4'
Tb Tb -0.1723 4.1537 'International Tables Vol C Tables 4.2.6.8 and 6.1.1.4'
Cs Cs -0.3680 2.1192 'International Tables Vol C Tables 4.2.6.8 and 6.1.1.4'
H H 0.0000 0.0000 'International Tables Vol C Tables 4.2.6.8 and 6.1.1.4'

loop_
_geom_angle_atom_site_label_1
_geom_angle_atom_site_label_2
_geom_angle_atom_site_label_3
_geom_angle
_geom_angle_site_symmetry_1
_geom_angle_site_symmetry_3
_geom_angle_publ_flag
O2 Tb1 O2 85.6(3) 7_575 . ?
O2 Tb1 O7 93.8(2) 7_575 . ?
O2 Tb1 O7 93.8(2) . . ?
O2 Tb1 O1 172.3(2) 7_575 . ?
O2 Tb1 O1 86.6(2) . . ?
O7 Tb1 O1 87.0(2) . . ?
O2 Tb1 O1 86.6(2) 7_575 7_575 ?
O2 Tb1 O1 172.3(2) . 7_575 ?
O7 Tb1 O1 87.0(2) . 7_575 ?
O1 Tb1 O1 101.1(3) . 7_575 ?
O2 Tb1 O3 93.3(2) 7_575 . ?
O2 Tb1 O3 93.3(2) . . ?
O7 Tb1 O3 170.4(3) . . ?
O1 Tb1 O3 86.94(19) . . ?
O1 Tb1 O3 86.9(2) 7_575 . ?
O2 Tb1 Cs2 49.50(13) 7_575 . ?
O2 Tb1 Cs2 121.57(14) . . ?
O7 Tb1 Cs2 120.241(14) . . ?
O1 Tb1 Cs2 135.95(15) . . ?
O1 Tb1 Cs2 52.14(15) 7_575 . ?
O3 Tb1 Cs2 60.67(3) . . ?
O2 Tb1 Cs2 121.57(14) 7_575 1_565 ?
O2 Tb1 Cs2 49.50(13) . 1_565 ?
O7 Tb1 Cs2 120.240(14) . 1_565 ?
O1 Tb1 Cs2 52.14(15) . 1_565 ?
O1 Tb1 Cs2 135.95(15) 7_575 1_565 ?
O3 Tb1 Cs2 60.67(3) . 1_565 ?
Cs2 Tb1 Cs2 119.299(19) . 1_565 ?
O2 Tb1 Cs1 53.01(14) 7_575 5_666 ?
O2 Tb1 Cs1 123.92(13) . 5_666 ?
O7 Tb1 Cs1 58.93(2) . 5_666 ?
O1 Tb1 Cs1 132.82(15) . 5_666 ?
O1 Tb1 Cs1 50.39(15) 7_575 5_666 ?
O3 Tb1 Cs1 121.437(10) . 5_666 ?
Cs2 Tb1 Cs1 61.352(12) . 5_666 ?
Cs2 Tb1 Cs1 173.224(18) 1_565 5_666 ?
O2 Tb1 Cs1 123.92(13) 7_575 5_676 ?
O2 Tb1 Cs1 53.01(14) . 5_676 ?
O7 Tb1 Cs1 58.93(2) . 5_676 ?
O1 Tb1 Cs1 50.39(15) . 5_676 ?
O1 Tb1 Cs1 132.82(15) 7_575 5_676 ?
O3 Tb1 Cs1 121.437(10) . 5_676 ?
Cs2 Tb1 Cs1 173.226(18) . 5_676 ?
Cs2 Tb1 Cs1 61.352(12) 1_565 5_676 ?
Cs1 Tb1 Cs1 117.112(19) 5_666 5_676 ?
O2 Tb1 Cs2 59.76(14) 7_575 5_566 ?
O2 Tb1 Cs2 59.76(14) . 5_566 ?
O7 Tb1 Cs2 141.8(2) . 5_566 ?
O1 Tb1 Cs2 115.67(15) . 5_566 ?
O1 Tb1 Cs2 115.68(15) 7_575 5_566 ?
O3 Tb1 Cs2 47.8(2) . 5_566 ?
Cs2 Tb1 Cs2 65.103(12) . 5_566 ?
Cs2 Tb1 Cs2 65.102(12) 1_565 5_566 ?
Cs1 Tb1 Cs2 110.997(12) 5_666 5_566 ?
Cs1 Tb1 Cs2 110.997(12) 5_676 5_566 ?
O1 Cs1 O1 66.9(2) 5_676 3_646 ?
O1 Cs1 O2 57.28(13) 5_676 5_676 ?
O1 Cs1 O2 96.90(14) 3_646 5_676 ?
O1 Cs1 O2 96.90(14) 5_676 3_646 ?
O1 Cs1 O2 57.28(13) 3_646 3_646 ?
O2 Cs1 O2 73.63(18) 5_676 3_646 ?
O1 Cs1 O6 135.68(15) 5_676 3_646 ?
O1 Cs1 O6 88.64(15) 3_646 3_646 ?
O2 Cs1 O6 166.86(15) 5_676 3_646 ?
O2 Cs1 O6 99.80(14) 3_646 3_646 ?
O1 Cs1 O6 88.64(15) 5_676 5_676 ?
O1 Cs1 O6 135.68(15) 3_646 5_676 ?
O2 Cs1 O6 99.80(14) 5_676 5_676 ?
O2 Cs1 O6 166.86(15) 3_646 5_676 ?
O6 Cs1 O6 84.2(2) 3_646 5_676 ?
O1 Cs1 O7 142.01(11) 5_676 . ?
O1 Cs1 O7 142.01(11) 3_646 . ?
O2 Cs1 O7 89.35(14) 5_676 . ?
O2 Cs1 O7 89.35(14) 3_646 . ?
O6 Cs1 O7 79.07(15) 3_646 . ?
O6 Cs1 O7 79.07(15) 5_676 . ?
O1 Cs1 O7 121.64(17) 5_676 5_666 ?
O1 Cs1 O7 55.07(17) 3_646 5_666 ?
O2 Cs1 O7 131.28(15) 5_676 5_666 ?
O2 Cs1 O7 57.79(15) 3_646 5_666 ?
O6 Cs1 O7 44.56(16) 3_646 5_666 ?
O6 Cs1 O7 128.47(16) 5_676 5_666 ?
O7 Cs1 O7 93.31(14) . 5_666 ?
O1 Cs1 O7 55.07(16) 5_676 5_676 ?
O1 Cs1 O7 121.64(17) 3_646 5_676 ?
O2 Cs1 O7 57.79(15) 5_676 5_676 ?
O2 Cs1 O7 131.28(15) 3_646 5_676 ?
O6 Cs1 O7 128.47(16) 3_646 5_676 ?
O6 Cs1 O7 44.56(16) 5_676 5_676 ?
O7 Cs1 O7 93.31(14) . 5_676 ?
O7 Cs1 O7 168.8(3) 5_666 5_676 ?
O1 Cs1 O6 127.35(14) 5_676 7_575 ?
O1 Cs1 O6 101.62(13) 3_646 7_575 ?
O2 Cs1 O6 74.87(13) 5_676 7_575 ?
O2 Cs1 O6 45.44(13) 3_646 7_575 ?
O6 Cs1 O6 92.37(15) 3_646 7_575 ?
O6 Cs1 O6 122.30(10) 5_676 7_575 ?
O7 Cs1 O6 44.11(14) . 7_575 ?
O7 Cs1 O6 73.85(16) 5_666 7_575 ?
O7 Cs1 O6 116.97(16) 5_676 7_575 ?
O1 Cs1 O6 101.62(13) 5_676 . ?
O1 Cs1 O6 127.35(14) 3_646 . ?
O2 Cs1 O6 45.44(13) 5_676 . ?
O2 Cs1 O6 74.87(13) 3_646 . ?
O6 Cs1 O6 122.30(10) 3_646 . ?
O6 Cs1 O6 92.37(15) 5_676 . ?
O7 Cs1 O6 44.11(14) . . ?
O7 Cs1 O6 116.97(16) 5_666 . ?
O7 Cs1 O6 73.85(16) 5_676 . ?
O6 Cs1 O6 43.14(19) 7_575 . ?
O1 Cs1 Si4 126.53(10) 5_676 . ?
O1 Cs1 Si4 126.53(10) 3_646 . ?
O2 Cs1 Si4 69.34(10) 5_676 . ?
O2 Cs1 Si4 69.34(9) 3_646 . ?
O6 Cs1 Si4 97.79(12) 3_646 . ?
O6 Cs1 Si4 97.79(12) 5_676 . ?
O7 Cs1 Si4 25.34(13) . . ?
O7 Cs1 Si4 94.91(13) 5_666 . ?
O7 Cs1 Si4 94.91(13) 5_676 . ?
O6 Cs1 Si4 25.60(9) 7_575 . ?
O6 Cs1 Si4 25.60(10) . . ?
O2 Cs2 O2 78.6(2) 7_575 1_545 ?
O2 Cs2 O3 76.27(14) 7_575 5_566 ?
O2 Cs2 O3 76.27(14) 1_545 5_566 ?
O2 Cs2 O1 58.74(14) 7_575 7_575 ?
O2 Cs2 O1 99.94(15) 1_545 7_575 ?
O3 Cs2 O1 134.41(13) 5_566 7_575 ?
O2 Cs2 O1 99.94(15) 7_575 1_545 ?
O2 Cs2 O1 58.74(14) 1_545 1_545 ?
O3 Cs2 O1 134.41(13) 5_566 1_545 ?
O1 Cs2 O1 66.2(2) 7_575 1_545 ?
O2 Cs2 O5 175.21(14) 7_575 5_566 ?
O2 Cs2 O5 101.81(13) 1_545 5_566 ?
O3 Cs2 O5 99.14(14) 5_566 5_566 ?
O1 Cs2 O5 125.60(13) 7_575 5_566 ?
O1 Cs2 O5 84.23(14) 1_545 5_566 ?
O2 Cs2 O5 101.81(13) 7_575 3_546 ?
O2 Cs2 O5 175.21(14) 1_545 3_546 ?
O3 Cs2 O5 99.14(13) 5_566 3_546 ?
O1 Cs2 O5 84.23(13) 7_575 3_546 ?
O1 Cs2 O5 125.61(13) 1_545 3_546 ?
O5 Cs2 O5 77.40(18) 5_566 3_546 ?
O2 Cs2 O3 136.93(16) 7_575 1_545 ?
O2 Cs2 O3 58.72(16) 1_545 1_545 ?
O3 Cs2 O3 97.18(13) 5_566 1_545 ?
O1 Cs2 O3 119.92(16) 7_575 1_545 ?
O1 Cs2 O3 54.63(16) 1_545 1_545 ?
O5 Cs2 O3 44.31(15) 5_566 1_545 ?
O5 Cs2 O3 121.22(15) 3_546 1_545 ?
O2 Cs2 O3 58.72(16) 7_575 . ?
O2 Cs2 O3 136.93(16) 1_545 . ?
O3 Cs2 O3 97.18(13) 5_566 . ?
O1 Cs2 O3 54.63(16) 7_575 . ?
O1 Cs2 O3 119.92(16) 1_545 . ?
O5 Cs2 O3 121.22(15) 5_566 . ?
O5 Cs2 O3 44.31(15) 3_546 . ?
O3 Cs2 O3 161.3(3) 1_545 . ?
O2 Cs2 O2 97.93(13) 7_575 3_546 ?
O2 Cs2 O2 131.83(8) 1_545 3_546 ?
O3 Cs2 O2 56.65(14) 5_566 3_546 ?
O1 Cs2 O2 119.34(13) 7_575 3_546 ?
O1 Cs2 O2 161.07(13) 1_545 3_546 ?
O5 Cs2 O2 78.20(12) 5_566 3_546 ?
O5 Cs2 O2 43.40(12) 3_546 3_546 ?
O3 Cs2 O2 113.97(15) 1_545 3_546 ?
O3 Cs2 O2 65.30(14) . 3_546 ?
O2 Cs2 O2 131.83(8) 7_575 5_566 ?
O2 Cs2 O2 97.93(13) 1_545 5_566 ?
O3 Cs2 O2 56.65(14) 5_566 5_566 ?
O1 Cs2 O2 161.07(13) 7_575 5_566 ?
O1 Cs2 O2 119.34(13) 1_545 5_566 ?
O5 Cs2 O2 43.40(12) 5_566 5_566 ?
O5 Cs2 O2 78.20(12) 3_546 5_566 ?
O3 Cs2 O2 65.30(15) 1_545 5_566 ?
O3 Cs2 O2 113.97(14) . 5_566 ?
O2 Cs2 O2 49.36(16) 3_546 5_566 ?
O2 Cs2 O4 136.60(11) 7_575 5_566 ?
O2 Cs2 O4 136.60(11) 1_545 5_566 ?
O3 Cs2 O4 87.72(18) 5_566 5_566 ?
O1 Cs2 O4 119.22(14) 7_575 5_566 ?
O1 Cs2 O4 119.22(14) 1_545 5_566 ?
O5 Cs2 O4 40.78(9) 5_566 5_566 ?
O5 Cs2 O4 40.78(9) 3_546 5_566 ?
O3 Cs2 O4 84.38(12) 1_545 5_566 ?
O3 Cs2 O4 84.38(12) . 5_566 ?
O2 Cs2 O4 41.86(12) 3_546 5_566 ?
O2 Cs2 O4 41.86(12) 5_566 5_566 ?
Cs3 Cs3' O1W 135.8(3) . . ?
Cs3 Cs3' O1W 135.8(3) . 7_565 ?
O1W Cs3' O1W 72.4(7) . 7_565 ?
Cs3 Cs3' O8 73.18(17) . 8_656 ?
O1W Cs3' O8 111.3(3) . 8_656 ?
O1W Cs3' O8 63.6(3) 7_565 8_656 ?
Cs3 Cs3' O8 73.18(17) . 2_565 ?
O1W Cs3' O8 63.6(3) . 2_565 ?
O1W Cs3' O8 111.3(3) 7_565 2_565 ?
O8 Cs3' O8 86.3(2) 8_656 2_565 ?
Cs3 Cs3' O10 71.18(18) . 1_545 ?
O1W Cs3' O10 95.1(3) . 1_545 ?
O1W Cs3' O10 150.8(3) 7_565 1_545 ?
O8 Cs3' O10 144.3(2) 8_656 1_545 ?
O8 Cs3' O10 84.56(16) 2_565 1_545 ?
Cs3 Cs3' O10 71.18(18) . 7_575 ?
O1W Cs3' O10 150.8(3) . 7_575 ?
O1W Cs3' O10 95.1(3) 7_565 7_575 ?
O8 Cs3' O10 84.56(16) 8_656 7_575 ?
O8 Cs3' O10 144.3(2) 2_565 7_575 ?
O10 Cs3' O10 83.1(2) 1_545 7_575 ?
Cs3 Cs3' O13 85.4(2) . 6_647 ?
O1W Cs3' O13 71.9(3) . 6_647 ?
O1W Cs3' O13 71.9(3) 7_565 6_647 ?
O8 Cs3' O13 46.31(11) 8_656 6_647 ?
O8 Cs3' O13 46.31(11) 2_565 6_647 ?
O10 Cs3' O13 130.33(14) 1_545 6_647 ?
O10 Cs3' O13 130.33(14) 7_575 6_647 ?
Cs3 Cs3' O9 76.03(13) . 2_565 ?
O1W Cs3' O9 66.6(4) . 2_565 ?
O1W Cs3' O9 138.5(4) 7_565 2_565 ?
O8 Cs3' O9 126.85(17) 8_656 2_565 ?
O8 Cs3' O9 43.30(15) 2_565 2_565 ?
O10 Cs3' O9 43.33(16) 1_545 2_565 ?
O10 Cs3' O9 124.04(18) 7_575 2_565 ?
O13 Cs3' O9 89.38(12) 6_647 2_565 ?
Cs3 Cs3' O9 76.03(13) . 2_575 ?
O1W Cs3' O9 138.5(4) . 2_575 ?
O1W Cs3' O9 66.6(4) 7_565 2_575 ?
O8 Cs3' O9 43.30(15) 8_656 2_575 ?
O8 Cs3' O9 126.85(17) 2_565 2_575 ?
O10 Cs3' O9 124.04(17) 1_545 2_575 ?
O10 Cs3' O9 43.33(16) 7_575 2_575 ?
O13 Cs3' O9 89.38(12) 6_647 2_575 ?
O9 Cs3' O9 152.0(3) 2_565 2_575 ?
Cs3 Cs3' O13 59.8(2) . 1_545 ?
O1W Cs3' O13 132.9(3) . 1_545 ?
O1W Cs3' O13 132.9(3) 7_565 1_545 ?
O8 Cs3' O13 115.66(15) 8_656 1_545 ?
O8 Cs3' O13 115.66(15) 2_565 1_545 ?
O10 Cs3' O13 41.76(10) 1_545 1_545 ?
O10 Cs3' O13 41.76(11) 7_575 1_545 ?
O13 Cs3' O13 145.16(17) 6_647 1_545 ?
O9 Cs3' O13 82.58(13) 2_565 1_545 ?
O9 Cs3' O13 82.58(13) 2_575 1_545 ?
Cs3 Cs3' Si2 82.98(9) . . ?
O1W Cs3' Si2 140.6(3) . . ?
O1W Cs3' Si2 72.8(3) 7_565 . ?
O8 Cs3' Si2 67.57(11) 8_656 . ?
O8 Cs3' Si2 148.93(15) 2_565 . ?
O10 Cs3' Si2 106.60(12) 1_545 . ?
O10 Cs3' Si2 23.82(11) 7_575 . ?
O13 Cs3' Si2 113.35(5) 6_647 . ?
O9 Cs3' Si2 147.69(15) 2_565 . ?
O9 Cs3' Si2 24.32(12) 2_575 . ?
O13 Cs3' Si2 65.57(5) 1_545 . ?
Cs3' Cs3 O1W 133.8(4) . 6_557 ?
Cs3' Cs3 O1W 133.8(4) . 4_456 ?
O1W Cs3 O1W 73.9(8) 6_557 4_456 ?
Cs3' Cs3 O13 81.6(3) . 1_545 ?
O1W Cs3 O13 72.9(3) 6_557 1_545 ?
O1W Cs3 O13 72.9(3) 4_456 1_545 ?
Cs3' Cs3 O8 64.8(2) . 8_656 ?
O1W Cs3 O8 159.4(5) 6_557 8_656 ?
O1W Cs3 O8 99.1(4) 4_456 8_656 ?
O13 Cs3 O8 124.4(3) 1_545 8_656 ?
Cs3' Cs3 O8 64.8(2) . 2_565 ?
O1W Cs3 O8 99.1(4) 6_557 2_565 ?
O1W Cs3 O8 159.4(5) 4_456 2_565 ?
O13 Cs3 O8 124.4(3) 1_545 2_565 ?
O8 Cs3 O8 80.6(3) 8_656 2_565 ?
Cs3' Cs3 O10 67.4(3) . 1_545 ?
O1W Cs3 O10 67.3(3) 6_557 1_545 ?
O1W Cs3 O10 113.1(4) 4_456 1_545 ?
O13 Cs3 O10 44.96(15) 1_545 1_545 ?
O8 Cs3 O10 132.2(5) 8_656 1_545 ?
O8 Cs3 O10 80.5(2) 2_565 1_545 ?
Cs3' Cs3 O10 67.4(3) . 7_575 ?
O1W Cs3 O10 113.1(4) 6_557 7_575 ?
O1W Cs3 O10 67.3(3) 4_456 7_575 ?
O13 Cs3 O10 44.96(15) 1_545 7_575 ?
O8 Cs3 O10 80.5(2) 8_656 7_575 ?
O8 Cs3 O10 132.2(5) 2_565 7_575 ?
O10 Cs3 O10 80.6(3) 1_545 7_575 ?
Cs3' Cs3 Si6 76.8(2) . 2_565 ?
O1W Cs3 Si6 76.3(4) 6_557 2_565 ?
O1W Cs3 Si6 147.9(5) 4_456 2_565 ?
O13 Cs3 Si6 109.40(16) 1_545 2_565 ?
O8 Cs3 Si6 104.6(2) 8_656 2_565 ?
O8 Cs3 Si6 24.03(10) 2_565 2_565 ?
O10 Cs3 Si6 64.71(14) 1_545 2_565 ?
O10 Cs3 Si6 137.6(4) 7_575 2_565 ?
Cs3' Cs3 Si6 76.8(2) . 2_575 ?
O1W Cs3 Si6 147.9(5) 6_557 2_575 ?
O1W Cs3 Si6 76.3(4) 4_456 2_575 ?
O13 Cs3 Si6 109.40(16) 1_545 2_575 ?
O8 Cs3 Si6 24.03(10) 8_656 2_575 ?
O8 Cs3 Si6 104.6(2) 2_565 2_575 ?
O10 Cs3 Si6 137.6(4) 1_545 2_575 ?
O10 Cs3 Si6 64.71(14) 7_575 2_575 ?
Si6 Cs3 Si6 128.5(2) 2_565 2_575 ?
Cs3' Cs3 Si1 78.8(3) . 1_545 ?
O1W Cs3 Si1 62.8(3) 6_557 1_545 ?
O1W Cs3 Si1 90.3(3) 4_456 1_545 ?
O13 Cs3 Si1 22.85(5) 1_545 1_545 ?
O8 Cs3 Si1 137.5(4) 8_656 1_545 ?
O8 Cs3 Si1 103.9(2) 2_565 1_545 ?
O10 Cs3 Si1 23.46(11) 1_545 1_545 ?
O10 Cs3 Si1 65.10(17) 7_575 1_545 ?
Si6 Cs3 Si1 86.77(11) 2_565 1_545 ?
Si6 Cs3 Si1 129.4(2) 2_575 1_545 ?
Cs3' Cs3 Si1 78.8(3) . 7_575 ?
O1W Cs3 Si1 90.3(3) 6_557 7_575 ?
O1W Cs3 Si1 62.8(3) 4_456 7_575 ?
O13 Cs3 Si1 22.85(5) 1_545 7_575 ?
O8 Cs3 Si1 103.9(2) 8_656 7_575 ?
O8 Cs3 Si1 137.5(4) 2_565 7_575 ?
O10 Cs3 Si1 65.10(17) 1_545 7_575 ?
O10 Cs3 Si1 23.46(11) 7_575 7_575 ?
Si6 Cs3 Si1 129.4(2) 2_565 7_575 ?
Si6 Cs3 Si1 86.77(11) 2_575 7_575 ?
Si1 Cs3 Si1 45.11(9) 1_545 7_575 ?
O1 Si1 O13 115.6(4) . . ?
O1 Si1 O8 113.5(3) . 5_576 ?
O13 Si1 O8 104.4(4) . 5_576 ?
O1 Si1 O10 112.9(3) . . ?
O13 Si1 O10 103.9(4) . . ?
O8 Si1 O10 105.4(4) 5_576 . ?
O1 Si1 Cs3' 140.1(2) . 6_567 ?
O13 Si1 Cs3' 54.5(3) . 6_567 ?
O8 Si1 Cs3' 50.7(2) 5_576 6_567 ?
O10 Si1 Cs3' 107.0(3) . 6_567 ?
O1 Si1 Cs3 149.6(3) . 1_565 ?
O13 Si1 Cs3 52.1(3) . 1_565 ?
O8 Si1 Cs3 96.9(3) 5_576 1_565 ?
O10 Si1 Cs3 56.1(3) . 1_565 ?
Cs3' Si1 Cs3 60.88(19) 6_567 1_565 ?
O1 Si1 Cs1 46.4(2) . 5_676 ?
O13 Si1 Cs1 81.9(3) . 5_676 ?
O8 Si1 Cs1 157.8(2) 5_576 5_676 ?
O10 Si1 Cs1 93.4(3) . 5_676 ?
Cs3' Si1 Cs1 134.81(5) 6_567 5_676 ?
Cs3 Si1 Cs1 103.55(18) 1_565 5_676 ?
O1 Si1 Cs2 41.9(2) . 1_565 ?
O13 Si1 Cs2 84.0(3) . 1_565 ?
O8 Si1 Cs2 98.3(2) 5_576 1_565 ?
O10 Si1 Cs2 152.0(3) . 1_565 ?
Cs3' Si1 Cs2 99.55(6) 6_567 1_565 ?
Cs3 Si1 Cs2 135.92(6) 1_565 1_565 ?
Cs1 Si1 Cs2 60.70(3) 5_676 1_565 ?
O1 Si1 Cs3' 117.4(2) . 1_565 ?
O13 Si1 Cs3' 61.5(3) . 1_565 ?
O8 Si1 Cs3' 128.1(2) 5_576 1_565 ?
O10 Si1 Cs3' 45.0(2) . 1_565 ?
Cs3' Si1 Cs3' 92.52(4) 6_567 1_565 ?
Cs3 Si1 Cs3' 33.2(2) 1_565 1_565 ?
Cs1 Si1 Cs3' 73.84(5) 5_676 1_565 ?
Cs2 Si1 Cs3' 126.24(5) 1_565 1_565 ?
O1 Si1 Cs3 107.4(3) . 6_567 ?
O13 Si1 Cs3 65.8(3) . 6_567 ?
O8 Si1 Cs3 46.8(2) 5_576 6_567 ?
O10 Si1 Cs3 138.4(3) . 6_567 ?
Cs3' Si1 Cs3 33.05(19) 6_567 6_567 ?
Cs3 Si1 Cs3 92.61(6) 1_565 6_567 ?
Cs1 Si1 Cs3 122.53(12) 5_676 6_567 ?
Cs2 Si1 Cs3 69.44(17) 1_565 6_567 ?
Cs3' Si1 Cs3 121.11(16) 1_565 6_567 ?
O10 Si2 O10 113.0(5) 7_575 . ?
O10 Si2 O12 110.4(3) 7_575 . ?
O10 Si2 O12 110.4(3) . . ?
O10 Si2 O9 107.6(3) 7_575 2_575 ?
O10 Si2 O9 107.6(3) . 2_575 ?
O12 Si2 O9 107.7(5) . 2_575 ?
O10 Si2 Cs3' 57.1(2) 7_575 . ?
O10 Si2 Cs3' 165.1(3) . . ?
O12 Si2 Cs3' 84.32(15) . . ?
O9 Si2 Cs3' 68.65(8) 2_575 . ?
O10 Si2 Cs3' 165.1(3) 7_575 1_565 ?
O10 Si2 Cs3' 57.1(2) . 1_565 ?
O12 Si2 Cs3' 84.32(15) . 1_565 ?
O9 Si2 Cs3' 68.65(8) 2_575 1_565 ?
Cs3' Si2 Cs3' 129.64(8) . 1_565 ?
O10 Si2 Cs3 132.0(3) 7_575 1_565 ?
O10 Si2 Cs3 45.9(2) . 1_565 ?
O12 Si2 Cs3 117.4(2) . 1_565 ?
O9 Si2 Cs3 62.16(14) 2_575 1_565 ?
Cs3' Si2 Cs3 130.12(11) . 1_565 ?
Cs3' Si2 Cs3 33.16(18) 1_565 1_565 ?
O10 Si2 Cs3 45.9(2) 7_575 . ?
O10 Si2 Cs3 132.0(3) . . ?
O12 Si2 Cs3 117.4(2) . . ?
O9 Si2 Cs3 62.16(14) 2_575 . ?
Cs3' Si2 Cs3 33.16(18) . . ?
Cs3' Si2 Cs3 130.12(11) 1_565 . ?
Cs3 Si2 Cs3 109.9(3) 1_565 . ?
O3 Si3 O5 112.8(3) 5_576 7_585 ?
O3 Si3 O5 112.8(3) 5_576 . ?
O5 Si3 O5 108.2(4) 7_585 . ?
O3 Si3 O11 115.3(4) 5_576 . ?
O5 Si3 O11 103.4(3) 7_585 . ?
O5 Si3 O11 103.4(3) . . ?
O3 Si3 Cs2 47.9(3) 5_576 1_565 ?
O5 Si3 Cs2 86.2(2) 7_585 1_565 ?
O5 Si3 Cs2 86.2(2) . 1_565 ?
O11 Si3 Cs2 163.2(3) . 1_565 ?
O3 Si3 Cs2 59.55(4) 5_576 5_566 ?
O5 Si3 Cs2 149.5(2) 7_585 5_566 ?
O5 Si3 Cs2 58.0(2) . 5_566 ?
O11 Si3 Cs2 106.26(14) . 5_566 ?
Cs2 Si3 Cs2 66.95(4) 1_565 5_566 ?
O3 Si3 Cs2 59.55(4) 5_576 5_576 ?
O5 Si3 Cs2 58.0(2) 7_585 5_576 ?
O5 Si3 Cs2 149.5(2) . 5_576 ?
O11 Si3 Cs2 106.26(14) . 5_576 ?
Cs2 Si3 Cs2 66.95(4) 1_565 5_576 ?
Cs2 Si3 Cs2 118.47(7) 5_566 5_576 ?
O7 Si4 O6 109.9(3) . 7_575 ?
O7 Si4 O6 109.9(3) . . ?
O6 Si4 O6 108.5(5) 7_575 . ?
O7 Si4 O12 114.8(5) . . ?
O6 Si4 O12 106.8(3) 7_575 . ?
O6 Si4 O12 106.8(3) . . ?
O7 Si4 Cs1 66.5(3) . . ?
O6 Si4 Cs1 72.5(3) 7_575 . ?
O6 Si4 Cs1 72.5(3) . . ?
O12 Si4 Cs1 178.7(3) . . ?
O7 Si4 Cs1 62.38(4) . 5_666 ?
O6 Si4 Cs1 54.2(2) 7_575 5_666 ?
O6 Si4 Cs1 148.2(3) . 5_666 ?
O12 Si4 Cs1 104.07(14) . 5_666 ?
Cs1 Si4 Cs1 76.48(4) . 5_666 ?
O7 Si4 Cs1 62.38(4) . 5_676 ?
O6 Si4 Cs1 148.2(3) 7_575 5_676 ?
O6 Si4 Cs1 54.2(2) . 5_676 ?
O12 Si4 Cs1 104.07(14) . 5_676 ?
Cs1 Si4 Cs1 76.48(4) . 5_676 ?
Cs1 Si4 Cs1 124.37(7) 5_666 5_676 ?
O2 Si5 O5 113.1(3) . . ?
O2 Si5 O6 111.7(3) . 5_676 ?
O5 Si5 O6 109.4(3) . 5_676 ?
O2 Si5 O4 113.0(3) . . ?
O5 Si5 O4 104.0(4) . . ?
O6 Si5 O4 105.2(4) 5_676 . ?
O2 Si5 Cs2 72.1(2) . 5_566 ?
O5 Si5 Cs2 65.7(2) . 5_566 ?
O6 Si5 Cs2 174.9(2) 5_676 5_566 ?
O4 Si5 Cs2 75.7(3) . 5_566 ?
O2 Si5 Cs1 51.7(2) . 5_676 ?
O5 Si5 Cs1 122.4(2) . 5_676 ?
O6 Si5 Cs1 60.8(2) 5_676 5_676 ?
O4 Si5 Cs1 133.6(3) . 5_676 ?
Cs2 Si5 Cs1 122.34(5) 5_566 5_676 ?
O2 Si5 Cs1 96.6(2) . . ?
O5 Si5 Cs1 149.8(2) . . ?
O6 Si5 Cs1 50.5(2) 5_676 . ?
O4 Si5 Cs1 67.6(3) . . ?
Cs2 Si5 Cs1 133.37(5) 5_566 . ?
Cs1 Si5 Cs1 71.38(3) 5_676 . ?
O2 Si5 Cs2 36.2(2) . 1_565 ?
O5 Si5 Cs2 79.4(2) . 1_565 ?
O6 Si5 Cs2 113.8(2) 5_676 1_565 ?
O4 Si5 Cs2 137.3(3) . 1_565 ?
Cs2 Si5 Cs2 67.07(3) 5_566 1_565 ?
Cs1 Si5 Cs2 60.52(3) 5_676 1_565 ?
Cs1 Si5 Cs2 127.25(5) . 1_565 ?
O11 Si6 O9 110.3(4) . . ?
O11 Si6 O8 111.1(3) . 7_585 ?
O9 Si6 O8 106.0(3) . 7_585 ?
O11 Si6 O8 111.1(3) . . ?
O9 Si6 O8 106.0(3) . . ?
O8 Si6 O8 112.2(5) 7_585 . ?
O11 Si6 Cs3 76.1(2) . 2_564 ?
O9 Si6 Cs3 75.20(17) . 2_564 ?
O8 Si6 Cs3 171.2(3) 7_585 2_564 ?
O8 Si6 Cs3 59.5(3) . 2_564 ?
O11 Si6 Cs3 76.1(2) . 2_574 ?
O9 Si6 Cs3 75.20(17) . 2_574 ?
O8 Si6 Cs3 59.5(3) 7_585 2_574 ?
O8 Si6 Cs3 171.2(3) . 2_574 ?
Cs3 Si6 Cs3 128.5(2) 2_564 2_574 ?
O11 Si6 Cs3' 110.48(13) . 2_564 ?
O9 Si6 Cs3' 62.33(8) . 2_564 ?
O8 Si6 Cs3' 138.2(3) 7_585 2_564 ?
O8 Si6 Cs3' 46.7(2) . 2_564 ?
Cs3 Si6 Cs3' 34.4(2) 2_564 2_564 ?
Cs3 Si6 Cs3' 136.80(13) 2_574 2_564 ?
O11 Si6 Cs3' 110.48(13) . 2_574 ?
O9 Si6 Cs3' 62.33(8) . 2_574 ?
O8 Si6 Cs3' 46.7(2) 7_585 2_574 ?
O8 Si6 Cs3' 138.2(3) . 2_574 ?
Cs3 Si6 Cs3' 136.80(13) 2_564 2_574 ?
Cs3 Si6 Cs3' 34.4(2) 2_574 2_574 ?
Cs3' Si6 Cs3' 119.18(9) 2_564 2_574 ?
Si1 O1 Tb1 137.6(3) . . ?
Si1 O1 Cs1 113.0(3) . 5_676 ?
Tb1 O1 Cs1 96.37(18) . 5_676 ?
Si1 O1 Cs2 119.3(3) . 1_565 ?
Tb1 O1 Cs2 94.04(18) . 1_565 ?
Cs1 O1 Cs2 81.29(14) 5_676 1_565 ?
Si5 O2 Tb1 133.9(3) . . ?
Si5 O2 Cs2 126.4(3) . 1_565 ?
Tb1 O2 Cs2 97.02(17) . 1_565 ?
Si5 O2 Cs1 106.3(3) . 5_676 ?
Tb1 O2 Cs1 93.73(17) . 5_676 ?
Cs2 O2 Cs1 81.22(12) 1_565 5_676 ?
Si5 O2 Cs2 83.9(2) . 5_566 ?
Tb1 O2 Cs2 88.18(16) . 5_566 ?
Cs2 O2 Cs2 82.07(13) 1_565 5_566 ?
Cs1 O2 Cs2 163.29(17) 5_676 5_566 ?
Si3 O3 Tb1 148.6(5) 5_576 . ?
Si3 O3 Cs2 110.8(4) 5_576 5_566 ?
Tb1 O3 Cs2 100.6(3) . 5_566 ?
Si3 O3 Cs2 98.09(12) 5_576 . ?
Tb1 O3 Cs2 85.51(12) . . ?
Cs2 O3 Cs2 82.82(13) 5_566 . ?
Si3 O3 Cs2 98.09(12) 5_576 1_565 ?
Tb1 O3 Cs2 85.51(12) . 1_565 ?
Cs2 O3 Cs2 82.82(13) 5_566 1_565 ?
Cs2 O3 Cs2 161.3(3) . 1_565 ?
Si5 O4 Si5 136.2(5) . 7_575 ?
Si5 O4 Cs1 89.0(3) . . ?
Si5 O4 Cs1 89.0(3) 7_575 . ?
Si5 O4 Cs2 79.8(3) . 5_566 ?
Si5 O4 Cs2 79.8(3) 7_575 5_566 ?
Cs1 O4 Cs2 148.8(2) . 5_566 ?
Si5 O5 Si3 143.7(4) . . ?
Si5 O5 Cs2 89.5(2) . 5_566 ?
Si3 O5 Cs2 98.8(2) . 5_566 ?
Si4 O6 Si5 149.9(4) . 5_676 ?
Si4 O6 Cs1 102.7(3) . 5_676 ?
Si5 O6 Cs1 107.2(3) 5_676 5_676 ?
Si4 O6 Cs1 81.9(3) . . ?
Si5 O6 Cs1 95.6(3) 5_676 . ?
Cs1 O6 Cs1 87.63(15) 5_676 . ?
Si4 O7 Tb1 152.2(5) . . ?
Si4 O7 Cs1 88.1(3) . . ?
Tb1 O7 Cs1 119.7(3) . . ?
Si4 O7 Cs1 94.38(12) . 5_666 ?
Tb1 O7 Cs1 87.74(12) . 5_666 ?
Cs1 O7 Cs1 86.69(14) . 5_666 ?
Si4 O7 Cs1 94.38(12) . 5_676 ?
Tb1 O7 Cs1 87.74(12) . 5_676 ?
Cs1 O7 Cs1 86.69(14) . 5_676 ?
Cs1 O7 Cs1 168.8(3) 5_666 5_676 ?
Si6 O8 Si1 141.9(4) . 5_576 ?
Si6 O8 Cs3' 111.9(3) . 2_564 ?
Si1 O8 Cs3' 106.2(3) 5_576 2_564 ?
Si6 O8 Cs3 96.4(3) . 2_564 ?
Si1 O8 Cs3 112.7(3) 5_576 2_564 ?
Cs3' O8 Cs3 42.0(2) 2_564 2_564 ?
Si6 O9 Si2 172.2(6) . 2_574 ?
Si6 O9 Cs3' 94.78(14) . 2_564 ?
Si2 O9 Cs3' 87.03(14) 2_574 2_564 ?
Si6 O9 Cs3' 94.78(14) . 2_574 ?
Si2 O9 Cs3' 87.02(14) 2_574 2_574 ?
Cs3' O9 Cs3' 152.0(3) 2_564 2_574 ?
Si2 O10 Si1 143.5(4) . . ?
Si2 O10 Cs3' 99.1(3) . 1_565 ?
Si1 O10 Cs3' 114.7(3) . 1_565 ?
Si2 O10 Cs3 114.4(3) . 1_565 ?
Si1 O10 Cs3 100.5(3) . 1_565 ?
Cs3' O10 Cs3 41.4(2) 1_565 1_565 ?
Si6 O11 Si3 145.9(6) . . ?
Si2 O12 Si4 142.8(6) . . ?
Si1 O13 Si1 145.1(5) . 7_585 ?
Si1 O13 Cs3 105.1(3) . 1_565 ?
Si1 O13 Cs3 105.1(3) 7_585 1_565 ?
Si1 O13 Cs3' 102.1(3) . 6_567 ?
Si1 O13 Cs3' 102.1(3) 7_585 6_567 ?
Cs3 O13 Cs3' 75.8(3) 1_565 6_567 ?
Si1 O13 Cs3' 96.3(3) . 1_565 ?
Si1 O13 Cs3' 96.3(3) 7_585 1_565 ?
Cs3 O13 Cs3' 38.6(3) 1_565 1_565 ?
Cs3' O13 Cs3' 114.4(2) 6_567 1_565 ?
Cs3 O1W Cs3' 101.2(6) 6_657 . ?

loop_
_geom_bond_atom_site_label_1
_geom_bond_atom_site_label_2
_geom_bond_distance
_geom_bond_site_symmetry_2
_geom_bond_publ_flag
Tb1 O2 2.274(5) 7_575 ?
Tb1 O2 2.274(5) . ?
Tb1 O7 2.275(8) . ?
Tb1 O1 2.283(5) . ?
Tb1 O1 2.283(5) 7_575 ?
Tb1 O3 2.284(7) . ?
Tb1 Cs2 4.0910(4) . ?
Tb1 Cs2 4.0910(4) 1_565 ?
Tb1 Cs1 4.1380(4) 5_666 ?
Tb1 Cs1 4.1380(4) 5_676 ?
Tb1 Cs2 4.2819(9) 5_566 ?
Cs1 O1 3.207(6) 5_676 ?
Cs1 O1 3.207(6) 3_646 ?
Cs1 O2 3.312(6) 5_676 ?
Cs1 O2 3.312(6) 3_646 ?
Cs1 O6 3.316(6) 3_646 ?
Cs1 O6 3.316(6) 5_676 ?
Cs1 O7 3.385(8) . ?
Cs1 O7 3.5471(8) 5_666 ?
Cs1 O7 3.5472(8) 5_676 ?
Cs1 O6 3.555(7) 7_575 ?
Cs1 O6 3.555(7) . ?
Cs1 Si4 3.689(3) . ?
Cs2 O2 3.134(5) 7_575 ?
Cs2 O2 3.134(5) 1_545 ?
Cs2 O3 3.226(8) 5_566 ?
Cs2 O1 3.238(6) 7_575 ?
Cs2 O1 3.238(6) 1_545 ?
Cs2 O5 3.525(6) 5_566 ?
Cs2 O5 3.525(6) 3_546 ?
Cs2 O3 3.5776(13) 1_545 ?
Cs2 O3 3.5776(13) . ?
Cs2 O2 3.701(6) 3_546 ?
Cs2 O2 3.701(6) 5_566 ?
Cs2 O4 3.807(8) 5_566 ?
Cs3' Cs3 2.377(15) . ?
Cs3' O1W 2.653(15) . ?
Cs3' O1W 2.653(15) 7_565 ?
Cs3' O8 3.213(6) 8_656 ?
Cs3' O8 3.213(6) 2_565 ?
Cs3' O10 3.317(7) 1_545 ?
Cs3' O10 3.317(7) 7_575 ?
Cs3' O13 3.320(8) 6_647 ?
Cs3' O9 3.638(2) 2_565 ?
Cs3' O9 3.638(2) 2_575 ?
Cs3' O13 3.771(8) 1_545 ?
Cs3' Si2 3.9010(13) . ?
Cs3 O1W 2.605(18) 6_557 ?
Cs3 O1W 2.605(18) 4_456 ?
Cs3 O13 3.293(10) 1_545 ?
Cs3 O8 3.399(9) 8_656 ?
Cs3 O8 3.399(9) 2_565 ?
Cs3 O10 3.401(10) 1_545 ?
Cs3 O10 3.401(10) 7_575 ?
Cs3 Si6 3.919(4) 2_565 ?
Cs3 Si6 3.919(4) 2_575 ?
Cs3 Si1 4.031(7) 1_545 ?
Cs3 Si1 4.031(7) 7_575 ?
Si1 O1 1.561(6) . ?
Si1 O13 1.621(3) . ?
Si1 O8 1.632(6) 5_576 ?
Si1 O10 1.632(6) . ?
Si1 Cs3' 3.988(2) 6_567 ?
Si1 Cs3 4.031(7) 1_565 ?
Si1 Cs1 4.078(2) 5_676 ?
Si1 Cs2 4.226(2) 1_565 ?
Si1 Cs3' 4.265(3) 1_565 ?
Si1 Cs3 4.302(7) 6_567 ?
Si2 O10 1.595(6) 7_575 ?
Si2 O10 1.595(6) . ?
Si2 O12 1.597(9) . ?
Si2 O9 1.609(8) 2_575 ?
Si2 Cs3' 3.9010(13) 1_565 ?
Si2 Cs3 4.313(7) 1_565 ?
Si3 O3 1.578(8) 5_576 ?
Si3 O5 1.638(6) 7_585 ?
Si3 O5 1.638(6) . ?
Si3 O11 1.641(8) . ?
Si3 Cs2 4.064(3) 1_565 ?
Si3 Cs2 4.1086(14) 5_566 ?
Si3 Cs2 4.1086(14) 5_576 ?
Si4 O7 1.580(8) . ?
Si4 O6 1.610(6) 7_575 ?
Si4 O6 1.610(6) . ?
Si4 O12 1.622(9) . ?
Si4 Cs1 3.9916(12) 5_666 ?
Si4 Cs1 3.9916(12) 5_676 ?
Si5 O2 1.584(5) . ?
Si5 O5 1.624(5) . ?
Si5 O6 1.632(6) 5_676 ?
Si5 O4 1.635(3) . ?
Si5 Cs2 3.8673(19) 5_566 ?
Si5 Cs1 4.053(2) 5_676 ?
Si5 Cs2 4.270(2) 1_565 ?
Si6 O11 1.595(8) . ?
Si6 O9 1.598(7) . ?
Si6 O8 1.606(6) 7_585 ?
Si6 O8 1.606(6) . ?
Si6 Cs3 3.919(4) 2_564 ?
Si6 Cs3 3.919(4) 2_574 ?
Si6 Cs3' 4.0936(18) 2_564 ?
Si6 Cs3' 4.0936(18) 2_574 ?
O1 Cs1 3.208(6) 5_676 ?
O1 Cs2 3.238(6) 1_565 ?
O2 Cs2 3.134(5) 1_565 ?
O2 Cs1 3.312(6) 5_676 ?
O2 Cs2 3.701(6) 5_566 ?
O3 Si3 1.578(8) 5_576 ?
O3 Cs2 3.226(8) 5_566 ?
O3 Cs2 3.5777(13) 1_565 ?
O4 Si5 1.635(3) 7_575 ?
O4 Cs2 3.807(8) 5_566 ?
O5 Cs2 3.525(6) 5_566 ?
O6 Si5 1.632(6) 5_676 ?
O6 Cs1 3.316(6) 5_676 ?
O7 Cs1 3.5471(8) 5_666 ?
O7 Cs1 3.5472(8) 5_676 ?
O8 Si1 1.632(6) 5_576 ?
O8 Cs3' 3.213(6) 2_564 ?
O8 Cs3 3.399(9) 2_564 ?
O9 Si2 1.609(8) 2_574 ?
O9 Cs3' 3.638(2) 2_564 ?
O9 Cs3' 3.638(2) 2_574 ?
O10 Cs3' 3.317(7) 1_565 ?
O10 Cs3 3.401(10) 1_565 ?
O13 Si1 1.621(3) 7_585 ?
O13 Cs3 3.294(10) 1_565 ?
O13 Cs3' 3.320(8) 6_567 ?
O13 Cs3' 3.771(8) 1_565 ?
O1W Cs3 2.605(18) 6_657 ?
